data_7121134
loop_
_publ_author_name
'Mahato, Karuna'
'Arora, Neha'
'Ray Bagdi, Prasanta'
'Gattu, Radhakrishna'
'Ghosh, Siddhartha Sankar'
'Khan, Abu T.'

_publ_section_title
;
 An oxidative cross-coupling reaction of 4-hydroxydithiocoumarin and
 amines/thiols using a combination of I<sub>2</sub> and TBHP: access to
 lead molecules for biomedical applications.
;
_journal_issue 12
_journal_name_full 'Chemical communications (Cambridge, England)'
_journal_page_first 1513
_journal_page_last 1516
_journal_paper_doi 10.1039/c7cc08502h
_journal_volume 54
_journal_year 2018
_chemical_formula_moiety 'C23 H15 N O S2, H2 O'
_chemical_formula_sum 'C23 H17 N O2 S2'
_chemical_formula_weight 403.50
_chemical_name_systematic km-t-ant
_space_group_IT_number 14
_space_group_name_Hall '-P 2ybc'
_space_group_name_H-M_alt 'P 1 21/c 1'
_symmetry_cell_setting monoclinic
_symmetry_space_group_name_Hall '-P 2ybc'
_symmetry_space_group_name_H-M 'P 1 21/c 1'
_atom_sites_solution_hydrogens geom
_atom_sites_solution_primary direct
_atom_sites_solution_secondary difmap
_audit_creation_method SHELXL-97
_audit_update_record
;
2017-11-01 deposited with the CCDC.
2018-01-11 downloaded from the CCDC.
;
_cell_angle_alpha 90.00
_cell_angle_beta 95.047(3)
_cell_angle_gamma 90.00
_cell_formula_units_Z 4
_cell_length_a 16.5683(9)
_cell_length_b 13.2261(7)
_cell_length_c 8.5713(4)
_cell_measurement_reflns_used 5287
_cell_measurement_temperature 296(2)
_cell_measurement_theta_max 28.73
_cell_measurement_theta_min 2.84
_cell_volume 1870.98(17)
_computing_structure_refinement 'SHELXL-97 (Sheldrick, 1997)'
_computing_structure_solution 'SHELXS-97 (Sheldrick, 1990)'
_diffrn_ambient_temperature 296(2)
_diffrn_measured_fraction_theta_full 0.996
_diffrn_measured_fraction_theta_max 0.996
_diffrn_measurement_device_type 'CCD area detector'
_diffrn_measurement_method 'phi and omega scans'
_diffrn_radiation_monochromator graphite
_diffrn_radiation_source 'fine-focus sealed tube'
_diffrn_radiation_type MoK\a
_diffrn_radiation_wavelength 0.71073
_diffrn_reflns_av_R_equivalents 0.0276
_diffrn_reflns_av_sigmaI/netI 0.0374
_diffrn_reflns_limit_h_max 16
_diffrn_reflns_limit_h_min -19
_diffrn_reflns_limit_k_max 15
_diffrn_reflns_limit_k_min -12
_diffrn_reflns_limit_l_max 10
_diffrn_reflns_limit_l_min -8
_diffrn_reflns_number 9261
_diffrn_reflns_theta_full 25.05
_diffrn_reflns_theta_max 25.05
_diffrn_reflns_theta_min 1.23
_exptl_absorpt_coefficient_mu 0.304
_exptl_absorpt_correction_T_max 0.967
_exptl_absorpt_correction_T_min 0.916
_exptl_absorpt_correction_type multi-scan
_exptl_absorpt_process_details multi-scan
_exptl_crystal_colour Yellow
_exptl_crystal_density_diffrn 1.432
_exptl_crystal_density_method 'not measured'
_exptl_crystal_description Block
_exptl_crystal_F_000 840
_exptl_crystal_size_max 0.32
_exptl_crystal_size_mid 0.24
_exptl_crystal_size_min 0.11
_refine_diff_density_max 0.293
_refine_diff_density_min -0.261
_refine_diff_density_rms 0.064
_refine_ls_extinction_method none
_refine_ls_goodness_of_fit_ref 1.070
_refine_ls_hydrogen_treatment mixed
_refine_ls_matrix_type full
_refine_ls_number_parameters 269
_refine_ls_number_reflns 3307
_refine_ls_number_restraints 4
_refine_ls_restrained_S_all 1.071
_refine_ls_R_factor_all 0.0598
_refine_ls_R_factor_gt 0.0432
_refine_ls_shift/su_max 1.027
_refine_ls_shift/su_mean 0.033
_refine_ls_structure_factor_coef Fsqd
_refine_ls_weighting_details 'calc w=1/[\s^2^(Fo^2^)+(0.1000P)^2^+0.0000P] where P=(Fo^2^+2Fc^2^)/3'
_refine_ls_weighting_scheme calc
_refine_ls_wR_factor_gt 0.1305
_refine_ls_wR_factor_ref 0.1526
_reflns_number_gt 2550
_reflns_number_total 3307
_reflns_threshold_expression >2sigma(I)
_cod_data_source_file c7cc08502h2.cif
_cod_data_source_block km_t_am_ax_a
_cod_depositor_comments
;
The following automatic conversions were performed:

'_symmetry_cell_setting' value 'Monoclinic' changed to 'monoclinic'
according to
/home/data/users/saulius/crontab/automatic-downloads/rss-feeds/RSC/lib/dictionaries/cif_core.dic
dictionary named 'cif_core.dic' version 2.4.2 from 2011-04-26.

Automatic conversion script
Id: cif_fix_values 4973 2017-02-22 13:04:09Z antanas 

 Adding full bibliography for 7121132--7121134.cif.
;
_cod_original_sg_symbol_H-M 'P 21/c'
_cod_database_code 7121134

loop_
_symmetry_equiv_pos_as_xyz
'x, y, z'
'-x, y+1/2, -z+1/2'
'-x, -y, -z'
'x, -y-1/2, z-1/2'

loop_
_atom_site_label
_atom_site_type_symbol
_atom_site_fract_x
_atom_site_fract_y
_atom_site_fract_z
_atom_site_U_iso_or_equiv
_atom_site_adp_type
_atom_site_occupancy
_atom_site_symmetry_multiplicity
_atom_site_calc_flag
_atom_site_refinement_flags
S2 S 0.28436(4) 0.42166(4) 0.86218(7) 0.0337(2) Uani 1 1 d .
S1 S 0.20923(4) 0.58697(5) 0.66835(8) 0.0443(2) Uani 1 1 d .
O1 O 0.09476(13) 0.33104(15) 0.3996(2) 0.0596(6) Uani 1 1 d .
N1 N 0.20544(15) 0.5521(2) 1.0922(3) 0.0490(6) Uani 1 1 d .
C21 C 0.39932(14) 0.57400(16) 0.9054(3) 0.0282(5) Uani 1 1 d .
C2A C 0.32207(14) 0.53669(17) 0.9438(3) 0.0295(5) Uani 1 1 d .
C19 C 0.52190(14) 0.56509(18) 0.7675(3) 0.0314(6) Uani 1 1 d .
C20 C 0.44627(13) 0.52688(17) 0.7998(3) 0.0303(5) Uani 1 1 d .
H20 H 0.4269 0.4684 0.7492 0.036 Uiso 1 1 calc R
C12 C 0.43026(14) 0.66533(17) 0.9806(3) 0.0317(6) Uani 1 1 d .
C14 C 0.55215(14) 0.65599(18) 0.8428(3) 0.0322(6) Uani 1 1 d .
C1A C 0.21810(13) 0.45934(18) 0.7026(3) 0.0308(5) Uani 1 1 d .
C1 C 0.17896(15) 0.38705(19) 0.6126(3) 0.0363(6) Uani 1 1 d .
H1 H 0.1888 0.3201 0.6417 0.044 Uiso 1 1 calc R
C9 C 0.27920(15) 0.58413(17) 1.0540(3) 0.0334(6) Uani 1 1 d .
C13 C 0.50515(15) 0.70312(18) 0.9482(3) 0.0361(6) Uani 1 1 d .
H13 H 0.5245 0.7617 0.9984 0.043 Uiso 1 1 calc R
C11 C 0.38280(16) 0.71268(19) 1.0913(3) 0.0391(6) Uani 1 1 d .
H11 H 0.4018 0.7719 1.1402 0.047 Uiso 1 1 calc R
C10 C 0.31189(16) 0.67441(19) 1.1267(3) 0.0402(6) Uani 1 1 d .
H10 H 0.2832 0.7072 1.2003 0.048 Uiso 1 1 calc R
C3 C 0.10261(14) 0.5083(2) 0.4302(3) 0.0372(6) Uani 1 1 d .
C18 C 0.57119(15) 0.5162(2) 0.6618(3) 0.0395(6) Uani 1 1 d .
H18 H 0.5532 0.4566 0.6129 0.047 Uiso 1 1 calc R
C8 C 0.13838(16) 0.59213(19) 0.5047(3) 0.0378(6) Uani 1 1 d .
C15 C 0.62889(15) 0.6935(2) 0.8081(3) 0.0443(7) Uani 1 1 d .
H15 H 0.6492 0.7522 0.8567 0.053 Uiso 1 1 calc R
C2 C 0.12404(16) 0.4043(2) 0.4772(3) 0.0386(6) Uani 1 1 d .
C16 C 0.67285(16) 0.6449(2) 0.7052(3) 0.0482(7) Uani 1 1 d .
H16 H 0.7227 0.6710 0.6828 0.058 Uiso 1 1 calc R
C4 C 0.04400(16) 0.5249(2) 0.3041(3) 0.0497(7) Uani 1 1 d .
H4 H 0.0182 0.4699 0.2540 0.060 Uiso 1 1 calc R
C7 C 0.11870(18) 0.6904(2) 0.4508(3) 0.0510(7) Uani 1 1 d .
H7 H 0.1439 0.7461 0.4999 0.061 Uiso 1 1 calc R
C17 C 0.64366(16) 0.5551(2) 0.6318(3) 0.0491(7) Uani 1 1 d .
H17 H 0.6746 0.5223 0.5619 0.059 Uiso 1 1 calc R
C6 C 0.06232(18) 0.7035(3) 0.3260(4) 0.0573(8) Uani 1 1 d .
H6 H 0.0496 0.7683 0.2897 0.069 Uiso 1 1 calc R
C5 C 0.02420(17) 0.6211(3) 0.2536(4) 0.0580(9) Uani 1 1 d .
H5 H -0.0150 0.6307 0.1704 0.070 Uiso 1 1 calc R
O2 O 0.88813(16) 0.64500(19) 0.9325(3) 0.0706(7) Uani 1 1 d D
H1A H 0.1831(18) 0.491(3) 1.062(4) 0.067(10) Uiso 1 1 d .
H1B H 0.188(2) 0.581(2) 1.175(4) 0.071(11) Uiso 1 1 d .
H2A H 0.893(4) 0.658(4) 0.832(3) 0.18(3) Uiso 1 1 d D
H2B H 0.875(6) 0.692(5) 0.999(9) 0.35(5) Uiso 1 1 d D

loop_
_atom_site_aniso_label
_atom_site_aniso_U_11
_atom_site_aniso_U_22
_atom_site_aniso_U_33
_atom_site_aniso_U_23
_atom_site_aniso_U_13
_atom_site_aniso_U_12
S2 0.0371(4) 0.0260(3) 0.0361(4) 0.0005(2) -0.0069(3) -0.0020(2)
S1 0.0585(5) 0.0292(4) 0.0422(4) 0.0006(3) -0.0122(3) 0.0006(3)
O1 0.0805(14) 0.0518(12) 0.0422(11) 0.0006(10) -0.0184(10) -0.0231(11)
N1 0.0444(14) 0.0482(15) 0.0567(16) -0.0071(13) 0.0175(13) -0.0033(12)
C21 0.0334(12) 0.0266(11) 0.0232(12) 0.0027(9) -0.0050(10) 0.0013(10)
C2A 0.0320(12) 0.0269(12) 0.0286(12) -0.0015(10) -0.0029(10) 0.0000(10)
C19 0.0323(13) 0.0358(13) 0.0253(12) 0.0049(10) -0.0029(10) 0.0021(11)
C20 0.0342(13) 0.0277(12) 0.0278(12) -0.0030(10) -0.0034(10) 0.0014(10)
C12 0.0403(13) 0.0271(12) 0.0263(12) -0.0010(10) -0.0046(10) 0.0009(10)
C14 0.0329(13) 0.0347(12) 0.0274(12) 0.0068(10) -0.0066(10) -0.0024(11)
C1A 0.0317(12) 0.0320(12) 0.0287(12) -0.0003(10) 0.0035(10) -0.0011(10)
C1 0.0408(14) 0.0299(12) 0.0370(14) 0.0016(11) -0.0035(12) -0.0048(11)
C9 0.0358(13) 0.0319(13) 0.0319(13) 0.0028(10) 0.0002(11) 0.0032(10)
C13 0.0450(14) 0.0298(12) 0.0320(13) -0.0009(11) -0.0046(11) -0.0060(12)
C11 0.0509(16) 0.0301(13) 0.0354(13) -0.0070(11) -0.0010(12) -0.0024(12)
C10 0.0506(16) 0.0342(13) 0.0366(14) -0.0072(11) 0.0076(12) 0.0054(12)
C3 0.0298(12) 0.0530(16) 0.0288(13) 0.0055(12) 0.0030(10) -0.0027(12)
C18 0.0401(14) 0.0434(15) 0.0344(14) -0.0001(12) -0.0003(11) 0.0042(12)
C8 0.0389(14) 0.0422(14) 0.0323(14) 0.0047(11) 0.0034(12) 0.0048(12)
C15 0.0407(14) 0.0473(15) 0.0436(15) 0.0104(13) -0.0039(12) -0.0103(13)
C2 0.0403(14) 0.0455(15) 0.0297(13) -0.0001(11) 0.0016(11) -0.0100(12)
C16 0.0362(14) 0.0578(18) 0.0510(17) 0.0134(15) 0.0069(13) -0.0052(14)
C4 0.0373(14) 0.071(2) 0.0408(15) 0.0077(15) 0.0027(12) -0.0033(14)
C7 0.0603(18) 0.0442(16) 0.0483(16) 0.0072(13) 0.0039(14) 0.0117(14)
C17 0.0401(16) 0.0656(19) 0.0422(16) 0.0074(14) 0.0071(13) 0.0079(14)
C6 0.0568(18) 0.0619(19) 0.0534(18) 0.0167(16) 0.0052(15) 0.0215(16)
C5 0.0399(15) 0.090(2) 0.0432(17) 0.0195(17) 0.0002(13) 0.0203(17)
O2 0.0838(17) 0.0605(14) 0.0668(16) 0.0005(13) 0.0019(14) -0.0070(13)

loop_
_atom_type_symbol
_atom_type_description
_atom_type_scat_dispersion_real
_atom_type_scat_dispersion_imag
_atom_type_scat_source
C C 0.0033 0.0016 'International Tables Vol C Tables 4.2.6.8 and 6.1.1.4'
N N 0.0061 0.0033 'International Tables Vol C Tables 4.2.6.8 and 6.1.1.4'
O O 0.0106 0.0060 'International Tables Vol C Tables 4.2.6.8 and 6.1.1.4'
S S 0.1246 0.1234 'International Tables Vol C Tables 4.2.6.8 and 6.1.1.4'
H H 0.0000 0.0000 'International Tables Vol C Tables 4.2.6.8 and 6.1.1.4'

loop_
_geom_angle_atom_site_label_1
_geom_angle_atom_site_label_2
_geom_angle_atom_site_label_3
_geom_angle
C1A S2 C2A 103.89(11)
C1A S1 C8 102.51(11)
C9 N1 H1A 124(2)
C9 N1 H1B 115(2)
H1A N1 H1B 117(3)
C20 C21 C2A 123.7(2)
C20 C21 C12 118.0(2)
C2A C21 C12 118.3(2)
C9 C2A C21 121.5(2)
C9 C2A S2 118.49(18)
C21 C2A S2 119.78(17)
C20 C19 C18 122.3(2)
C20 C19 C14 119.8(2)
C18 C19 C14 118.0(2)
C21 C20 C19 121.9(2)
C21 C20 H20 119.1
C19 C20 H20 119.1
C13 C12 C11 121.9(2)
C13 C12 C21 120.1(2)
C11 C12 C21 118.0(2)
C13 C14 C15 122.8(2)
C13 C14 C19 118.3(2)
C15 C14 C19 118.8(2)
C1 C1A S1 124.47(19)
C1 C1A S2 118.64(19)
S1 C1A S2 116.87(13)
C1A C1 C2 126.0(2)
C1A C1 H1 117.0
C2 C1 H1 117.0
N1 C9 C2A 123.4(2)
N1 C9 C10 117.9(2)
C2A C9 C10 118.6(2)
C12 C13 C14 122.0(2)
C12 C13 H13 119.0
C14 C13 H13 119.0
C10 C11 C12 122.0(2)
C10 C11 H11 119.0
C12 C11 H11 119.0
C11 C10 C9 121.5(2)
C11 C10 H10 119.2
C9 C10 H10 119.2
C8 C3 C4 117.9(2)
C8 C3 C2 122.7(2)
C4 C3 C2 119.4(2)
C17 C18 C19 121.0(3)
C17 C18 H18 119.5
C19 C18 H18 119.5
C3 C8 C7 120.7(2)
C3 C8 S1 124.60(19)
C7 C8 S1 114.8(2)
C16 C15 C14 120.9(3)
C16 C15 H15 119.6
C14 C15 H15 119.6
O1 C2 C1 119.9(2)
O1 C2 C3 120.5(2)
C1 C2 C3 119.6(2)
C15 C16 C17 120.5(3)
C15 C16 H16 119.8
C17 C16 H16 119.8
C5 C4 C3 121.1(3)
C5 C4 H4 119.4
C3 C4 H4 119.4
C6 C7 C8 119.7(3)
C6 C7 H7 120.1
C8 C7 H7 120.1
C18 C17 C16 120.8(3)
C18 C17 H17 119.6
C16 C17 H17 119.6
C5 C6 C7 120.4(3)
C5 C6 H6 119.8
C7 C6 H6 119.8
C6 C5 C4 120.1(3)
C6 C5 H5 119.9
C4 C5 H5 119.9
H2A O2 H2B 122(7)

loop_
_geom_bond_atom_site_label_1
_geom_bond_atom_site_label_2
_geom_bond_distance
S2 C1A 1.750(2)
S2 C2A 1.766(2)
S1 C1A 1.717(2)
S1 C8 1.749(3)
O1 C2 1.249(3)
N1 C9 1.361(3)
N1 H1A 0.92(3)
N1 H1B 0.88(4)
C21 C20 1.392(3)
C21 C2A 1.437(3)
C21 C12 1.442(3)
C2A C9 1.381(3)
C19 C20 1.401(3)
C19 C18 1.427(3)
C19 C14 1.434(3)
C20 H20 0.9300
C12 C13 1.388(3)
C12 C11 1.429(3)
C14 C13 1.391(3)
C14 C15 1.421(3)
C1A C1 1.357(3)
C1 C2 1.428(3)
C1 H1 0.9300
C9 C10 1.431(3)
C13 H13 0.9300
C11 C10 1.339(4)
C11 H11 0.9300
C10 H10 0.9300
C3 C8 1.386(4)
C3 C4 1.405(4)
C3 C2 1.469(4)
C18 C17 1.352(4)
C18 H18 0.9300
C8 C7 1.408(4)
C15 C16 1.354(4)
C15 H15 0.9300
C16 C17 1.410(4)
C16 H16 0.9300
C4 C5 1.374(4)
C4 H4 0.9300
C7 C6 1.368(4)
C7 H7 0.9300
C17 H17 0.9300
C6 C5 1.379(5)
C6 H6 0.9300
C5 H5 0.9300
O2 H2A 0.886(14)
O2 H2B 0.879(15)
